data_2236636
loop_
_publ_author_name
'Bratko, Ielyzaveta'
'Ladeira, Sonia'
'Saffon, Nathalie'
'Teuma, Emmanuelle'
'G\'omez, Montserrat'

_publ_section_title
;
 (1<i>S</i>,8<i>R</i>,15<i>S</i>,19<i>R</i>)-17-Benzyl-17-azapentacyclo[6.6.5.0^2,7^.0^9,14^.0^15,19^]nonadeca-2(7),3,5,9(14),10,12-hexaene
 chloroform monosolvate
;
_journal_coeditor_code SU2490
_journal_issue 10
_journal_name_full 'Acta Crystallographica Section E'
_journal_page_first o2881
_journal_paper_doi 10.1107/S1600536812037749
_journal_volume 68
_journal_year 2012
_chemical_formula_iupac 'C25 H23 N, C H Cl3'
_chemical_formula_moiety 'C25 H23 N, C H Cl3'
_chemical_formula_sum 'C26 H24 Cl3 N'
_chemical_formula_weight 456.81
_chemical_name_common
;
(1<i>S</i>,8<i>R</i>,15<i>S</i>,19<i>R</i>)-17-Benzyl-17-
azapentacyclo[6.6.5.0^2,7^.0^9,14^.0^15,19^]nonadeca-
2(7),3,5,9(14),10,12-hexaene chloroform monosolvate
;
_chemical_name_systematic ?
_space_group_IT_number 4
_symmetry_cell_setting monoclinic
_symmetry_space_group_name_Hall 'P 2yb'
_symmetry_space_group_name_H-M 'P 1 21 1'
_atom_sites_solution_hydrogens geom
_atom_sites_solution_primary direct
_atom_sites_solution_secondary difmap
_audit_creation_method SHELXL-97
_cell_angle_alpha 90.00
_cell_angle_beta 99.0550(10)
_cell_angle_gamma 90.00
_cell_formula_units_Z 2
_cell_length_a 8.6455(2)
_cell_length_b 10.7338(3)
_cell_length_c 12.3310(3)
_cell_measurement_reflns_used 9897
_cell_measurement_temperature 193(2)
_cell_measurement_theta_max 34.66
_cell_measurement_theta_min 2.39
_cell_volume 1130.04(5)
_computing_cell_refinement 'APEX2 and SAINT (Bruker, 2006)'
_computing_data_collection 'APEX2 (Bruker, 2006)'
_computing_data_reduction 'SAINT (Bruker, 2006)'
_computing_molecular_graphics 'ORTEP-3 for Windows (Farrugia, 1997)'
_computing_publication_material 'SHELXTL (Sheldrick, 2008) and publCIF (Westrip, 2010)'
_computing_structure_refinement 'SHELXL97 (Sheldrick, 2008)'
_computing_structure_solution 'SHELXS97 (Sheldrick, 2008)'
_diffrn_ambient_temperature 193(2)
_diffrn_measured_fraction_theta_full 0.999
_diffrn_measured_fraction_theta_max 0.999
_diffrn_measurement_device_type 'Bruker SMART APEXII'
_diffrn_measurement_method 'phi and omega scans'
_diffrn_radiation_monochromator graphite
_diffrn_radiation_source 'fine-focus sealed tube'
_diffrn_radiation_type MoK\a
_diffrn_radiation_wavelength 0.71073
_diffrn_reflns_av_R_equivalents 0.0211
_diffrn_reflns_av_sigmaI/netI 0.0239
_diffrn_reflns_limit_h_max 12
_diffrn_reflns_limit_h_min -12
_diffrn_reflns_limit_k_max 15
_diffrn_reflns_limit_k_min -15
_diffrn_reflns_limit_l_max 17
_diffrn_reflns_limit_l_min -17
_diffrn_reflns_number 19688
_diffrn_reflns_theta_full 30.51
_diffrn_reflns_theta_max 30.51
_diffrn_reflns_theta_min 2.39
_exptl_absorpt_coefficient_mu 0.419
_exptl_absorpt_correction_T_max 0.8503
_exptl_absorpt_correction_T_min 0.7304
_exptl_absorpt_correction_type multi-scan
_exptl_absorpt_process_details '(SADABS; Bruker, 2006)'
_exptl_crystal_colour colourless
_exptl_crystal_density_diffrn 1.343
_exptl_crystal_density_method 'not measured'
_exptl_crystal_description block
_exptl_crystal_F_000 476
_exptl_crystal_size_max 0.80
_exptl_crystal_size_mid 0.70
_exptl_crystal_size_min 0.40
_refine_diff_density_max 0.586
_refine_diff_density_min -0.537
_refine_ls_abs_structure_details 'Flack (1983), 3057 Friedel pairs'
_refine_ls_abs_structure_Flack -0.01(5)
_refine_ls_extinction_method none
_refine_ls_goodness_of_fit_ref 1.039
_refine_ls_hydrogen_treatment constr
_refine_ls_matrix_type full
_refine_ls_number_parameters 271
_refine_ls_number_reflns 6678
_refine_ls_number_restraints 1
_refine_ls_restrained_S_all 1.039
_refine_ls_R_factor_all 0.0465
_refine_ls_R_factor_gt 0.0419
_refine_ls_shift/su_max 0.001
_refine_ls_shift/su_mean 0.000
_refine_ls_structure_factor_coef Fsqd
_refine_ls_weighting_details 'calc w=1/[\s^2^(Fo^2^)+(0.0672P)^2^+0.2655P] where P=(Fo^2^+2Fc^2^)/3'
_refine_ls_weighting_scheme calc
_refine_ls_wR_factor_gt 0.1137
_refine_ls_wR_factor_ref 0.1186
_reflns_number_gt 6147
_reflns_number_total 6678
_reflns_threshold_expression I>2sigma(I)
_cod_data_source_file su2490.cif
_cod_data_source_block I
_cod_original_sg_symbol_H-M 'P 21'
_cod_database_code 2236636
_cod_database_fobs_code 2236636

loop_
_symmetry_equiv_pos_as_xyz
'x, y, z'
'-x, y+1/2, -z'

loop_
_atom_site_type_symbol
_atom_site_label
_atom_site_fract_x
_atom_site_fract_y
_atom_site_fract_z
_atom_site_U_iso_or_equiv
_atom_site_adp_type
_atom_site_calc_flag
_atom_site_refinement_flags
_atom_site_occupancy
_atom_site_symmetry_multiplicity
N N1 0.39289(16) 0.52587(12) 0.43293(11) 0.0266(2) Uani d . 1 1
C C1 0.1444(2) 0.50798(18) -0.04276(14) 0.0345(3) Uani d . 1 1
H H1 0.1492 0.5921 -0.0659 0.041 Uiso calc R 1 1
C C2 0.0421(2) 0.4244(2) -0.10382(15) 0.0429(4) Uani d . 1 1
H H2 -0.0227 0.4516 -0.1689 0.051 Uiso calc R 1 1
C C3 0.0345(2) 0.3016(2) -0.06997(17) 0.0435(4) Uani d . 1 1
H H3 -0.0364 0.2456 -0.1117 0.052 Uiso calc R 1 1
C C4 0.1298(2) 0.25967(18) 0.02461(15) 0.0352(3) Uani d . 1 1
H H4 0.1250 0.1754 0.0473 0.042 Uiso calc R 1 1
C C5 0.6395(2) 0.28010(16) 0.18645(14) 0.0326(3) Uani d . 1 1
H H5 0.6355 0.1963 0.2107 0.039 Uiso calc R 1 1
C C6 0.7800(2) 0.33116(18) 0.16495(15) 0.0376(4) Uani d . 1 1
H H6 0.8722 0.2816 0.1747 0.045 Uiso calc R 1 1
C C7 0.7867(2) 0.45386(19) 0.12935(15) 0.0365(4) Uani d . 1 1
H H7 0.8829 0.4871 0.1143 0.044 Uiso calc R 1 1
C C8 0.65237(19) 0.52818(16) 0.11575(13) 0.0309(3) Uani d . 1 1
H H8 0.6569 0.6122 0.0922 0.037 Uiso calc R 1 1
C C9 0.35679(17) 0.54536(13) 0.12701(12) 0.0255(3) Uani d . 1 1
H H9 0.3634 0.6325 0.0995 0.031 Uiso calc R 1 1
C C10 0.34340(18) 0.31443(14) 0.19041(13) 0.0265(3) Uani d . 1 1
H H10 0.3398 0.2246 0.2114 0.032 Uiso calc R 1 1
C C11 0.23268(18) 0.34320(14) 0.08567(13) 0.0280(3) Uani d . 1 1
C C12 0.50511(18) 0.35394(14) 0.17174(12) 0.0260(3) Uani d . 1 1
C C13 0.51215(17) 0.47792(14) 0.13708(12) 0.0253(3) Uani d . 1 1
C C14 0.23907(18) 0.46747(14) 0.05191(12) 0.0268(3) Uani d . 1 1
C C15 0.30194(18) 0.54093(13) 0.24191(12) 0.0250(3) Uani d . 1 1
H H15 0.1958 0.5797 0.2359 0.030 Uiso calc R 1 1
C C16 0.29201(17) 0.40197(13) 0.27884(12) 0.0253(3) Uani d . 1 1
H H16 0.1816 0.3822 0.2875 0.030 Uiso calc R 1 1
C C17 0.39598(19) 0.39743(14) 0.39155(13) 0.0285(3) Uani d . 1 1
H H17A 0.3534 0.3384 0.4410 0.034 Uiso calc R 1 1
H H17B 0.5041 0.3720 0.3846 0.034 Uiso calc R 1 1
C C18 0.4115(2) 0.60275(14) 0.33636(12) 0.0293(3) Uani d . 1 1
H H18A 0.5213 0.6014 0.3226 0.035 Uiso calc R 1 1
H H18B 0.3801 0.6901 0.3467 0.035 Uiso calc R 1 1
C C19 0.5165(2) 0.55150(17) 0.52496(13) 0.0337(3) Uani d . 1 1
H H19A 0.5195 0.6423 0.5391 0.040 Uiso calc R 1 1
H H19B 0.6182 0.5276 0.5038 0.040 Uiso calc R 1 1
C C20 0.49863(19) 0.48467(14) 0.63052(12) 0.0272(3) Uani d . 1 1
C C21 0.3573(2) 0.43277(17) 0.64887(14) 0.0325(3) Uani d . 1 1
H H21 0.2688 0.4345 0.5925 0.039 Uiso calc R 1 1
C C22 0.3457(2) 0.37825(18) 0.75005(16) 0.0387(4) Uani d . 1 1
H H22 0.2495 0.3418 0.7616 0.046 Uiso calc R 1 1
C C23 0.4726(3) 0.37670(18) 0.83363(14) 0.0390(4) Uani d . 1 1
H H23 0.4630 0.3412 0.9028 0.047 Uiso calc R 1 1
C C24 0.6135(2) 0.42704(18) 0.81587(14) 0.0385(4) Uani d . 1 1
H H24 0.7013 0.4259 0.8729 0.046 Uiso calc R 1 1
C C25 0.6271(2) 0.47953(16) 0.71431(14) 0.0325(3) Uani d . 1 1
H H25 0.7250 0.5122 0.7021 0.039 Uiso calc R 1 1
C C26 0.0596(2) 0.65871(19) 0.47279(19) 0.0438(4) Uani d . 1 1
H H26 0.1596 0.6107 0.4782 0.053 Uiso calc R 1 1
Cl Cl1 -0.07721(8) 0.59279(8) 0.36846(6) 0.06723(19) Uani d . 1 1
Cl Cl2 0.09629(12) 0.81306(8) 0.44019(12) 0.1005(3) Uani d . 1 1
Cl Cl3 -0.00976(9) 0.64798(9) 0.59955(6) 0.0731(2) Uani d . 1 1

loop_
_atom_site_aniso_label
_atom_site_aniso_U_11
_atom_site_aniso_U_22
_atom_site_aniso_U_33
_atom_site_aniso_U_12
_atom_site_aniso_U_13
_atom_site_aniso_U_23
N1 0.0317(6) 0.0213(5) 0.0280(6) -0.0020(4) 0.0080(5) 0.0010(4)
C1 0.0287(7) 0.0446(9) 0.0315(7) 0.0070(6) 0.0083(6) 0.0030(6)
C2 0.0287(8) 0.0663(13) 0.0335(8) 0.0056(8) 0.0043(6) -0.0026(8)
C3 0.0276(8) 0.0604(12) 0.0430(9) -0.0087(8) 0.0075(7) -0.0170(9)
C4 0.0303(7) 0.0368(8) 0.0410(8) -0.0070(6) 0.0141(6) -0.0106(7)
C5 0.0333(8) 0.0304(7) 0.0349(8) 0.0073(6) 0.0079(6) -0.0003(6)
C6 0.0291(7) 0.0446(10) 0.0398(8) 0.0083(7) 0.0077(6) -0.0056(7)
C7 0.0257(7) 0.0491(10) 0.0363(8) -0.0037(7) 0.0101(6) -0.0060(7)
C8 0.0308(7) 0.0327(7) 0.0310(7) -0.0064(6) 0.0108(6) -0.0013(6)
C9 0.0279(6) 0.0207(6) 0.0290(6) -0.0007(5) 0.0079(5) 0.0030(5)
C10 0.0295(7) 0.0187(5) 0.0331(7) -0.0007(5) 0.0103(5) -0.0002(5)
C11 0.0252(6) 0.0293(7) 0.0312(7) -0.0017(5) 0.0096(5) -0.0039(5)
C12 0.0279(6) 0.0237(6) 0.0276(6) 0.0000(5) 0.0083(5) -0.0017(5)
C13 0.0251(6) 0.0253(6) 0.0262(6) -0.0002(5) 0.0066(5) 0.0003(5)
C14 0.0246(6) 0.0277(6) 0.0297(7) 0.0023(5) 0.0088(5) -0.0001(5)
C15 0.0291(6) 0.0192(5) 0.0280(6) 0.0014(5) 0.0091(5) 0.0030(5)
C16 0.0282(6) 0.0202(6) 0.0292(6) -0.0012(5) 0.0096(5) 0.0020(5)
C17 0.0352(7) 0.0224(6) 0.0295(7) 0.0027(5) 0.0095(6) 0.0034(5)
C18 0.0388(8) 0.0210(6) 0.0292(6) -0.0031(6) 0.0095(6) 0.0013(5)
C19 0.0354(8) 0.0343(8) 0.0316(7) -0.0085(6) 0.0057(6) 0.0019(6)
C20 0.0295(7) 0.0255(6) 0.0271(6) 0.0002(5) 0.0063(5) -0.0032(5)
C21 0.0289(7) 0.0366(8) 0.0330(7) 0.0001(6) 0.0084(6) 0.0002(6)
C22 0.0403(9) 0.0402(9) 0.0401(9) -0.0023(7) 0.0201(7) -0.0001(7)
C23 0.0529(10) 0.0375(9) 0.0296(8) 0.0037(7) 0.0155(7) -0.0003(6)
C24 0.0427(9) 0.0405(9) 0.0310(8) 0.0037(7) 0.0014(7) -0.0054(7)
C25 0.0309(7) 0.0332(7) 0.0332(7) -0.0026(6) 0.0043(6) -0.0054(6)
C26 0.0380(9) 0.0372(9) 0.0568(11) 0.0008(7) 0.0096(8) -0.0027(8)
Cl1 0.0523(3) 0.0910(5) 0.0566(3) -0.0100(3) 0.0033(2) -0.0085(3)
Cl2 0.0901(6) 0.0433(3) 0.1741(10) -0.0087(4) 0.0397(6) 0.0149(5)
Cl3 0.0745(4) 0.0909(5) 0.0582(3) -0.0120(4) 0.0239(3) -0.0231(3)

loop_
_atom_type_symbol
_atom_type_description
_atom_type_scat_dispersion_real
_atom_type_scat_dispersion_imag
_atom_type_scat_source
C C 0.0033 0.0016 'International Tables Vol C Tables 4.2.6.8 and 6.1.1.4'
H H 0.0000 0.0000 'International Tables Vol C Tables 4.2.6.8 and 6.1.1.4'
N N 0.0061 0.0033 'International Tables Vol C Tables 4.2.6.8 and 6.1.1.4'
Cl Cl 0.1484 0.1585 'International Tables Vol C Tables 4.2.6.8 and 6.1.1.4'

loop_
_geom_angle_atom_site_label_1
_geom_angle_atom_site_label_2
_geom_angle_atom_site_label_3
_geom_angle
C19 N1 C17 113.31(13)
C19 N1 C18 111.26(12)
C17 N1 C18 103.50(11)
C14 C1 C2 119.54(18)
C14 C1 H1 120.2
C2 C1 H1 120.2
C3 C2 C1 120.33(17)
C3 C2 H2 119.8
C1 C2 H2 119.8
C2 C3 C4 120.64(17)
C2 C3 H3 119.7
C4 C3 H3 119.7
C3 C4 C11 119.10(18)
C3 C4 H4 120.4
C11 C4 H4 120.4
C12 C5 C6 118.98(15)
C12 C5 H5 120.5
C6 C5 H5 120.5
C7 C6 C5 120.79(16)
C7 C6 H6 119.6
C5 C6 H6 119.6
C6 C7 C8 120.20(16)
C6 C7 H7 119.9
C8 C7 H7 119.9
C13 C8 C7 119.28(16)
C13 C8 H8 120.4
C7 C8 H8 120.4
C13 C9 C14 106.76(12)
C13 C9 C15 107.63(12)
C14 C9 C15 105.46(12)
C13 C9 H9 112.2
C14 C9 H9 112.2
C15 C9 H9 112.2
C12 C10 C11 106.76(12)
C12 C10 C16 108.06(12)
C11 C10 C16 105.24(12)
C12 C10 H10 112.1
C11 C10 H10 112.1
C16 C10 H10 112.1
C4 C11 C14 120.17(15)
C4 C11 C10 126.34(15)
C14 C11 C10 113.49(13)
C5 C12 C13 120.26(14)
C5 C12 C10 126.29(14)
C13 C12 C10 113.45(13)
C8 C13 C12 120.49(14)
C8 C13 C9 126.03(14)
C12 C13 C9 113.48(13)
C1 C14 C11 120.22(15)
C1 C14 C9 126.33(15)
C11 C14 C9 113.45(13)
C18 C15 C9 115.86(12)
C18 C15 C16 104.31(12)
C9 C15 C16 109.31(11)
C18 C15 H15 109.0
C9 C15 H15 109.0
C16 C15 H15 109.0
C17 C16 C10 115.14(12)
C17 C16 C15 104.06(12)
C10 C16 C15 109.67(11)
C17 C16 H16 109.3
C10 C16 H16 109.3
C15 C16 H16 109.3
N1 C17 C16 104.15(12)
N1 C17 H17A 110.9
C16 C17 H17A 110.9
N1 C17 H17B 110.9
C16 C17 H17B 110.9
H17A C17 H17B 108.9
N1 C18 C15 103.77(12)
N1 C18 H18A 111.0
C15 C18 H18A 111.0
N1 C18 H18B 111.0
C15 C18 H18B 111.0
H18A C18 H18B 109.0
N1 C19 C20 114.73(13)
N1 C19 H19A 108.6
C20 C19 H19A 108.6
N1 C19 H19B 108.6
C20 C19 H19B 108.6
H19A C19 H19B 107.6
C21 C20 C25 118.72(15)
C21 C20 C19 122.63(14)
C25 C20 C19 118.59(14)
C20 C21 C22 120.06(16)
C20 C21 H21 120.0
C22 C21 H21 120.0
C23 C22 C21 120.75(17)
C23 C22 H22 119.6
C21 C22 H22 119.6
C24 C23 C22 119.57(16)
C24 C23 H23 120.2
C22 C23 H23 120.2
C23 C24 C25 120.07(16)
C23 C24 H24 120.0
C25 C24 H24 120.0
C20 C25 C24 120.78(16)
C20 C25 H25 119.6
C24 C25 H25 119.6
Cl2 C26 Cl1 109.88(13)
Cl2 C26 Cl3 111.44(12)
Cl1 C26 Cl3 109.86(12)
Cl2 C26 H26 108.5
Cl1 C26 H26 108.5
Cl3 C26 H26 108.5

loop_
_geom_bond_atom_site_label_1
_geom_bond_atom_site_label_2
_geom_bond_distance
N1 C19 1.457(2)
N1 C17 1.4718(19)
N1 C18 1.4782(19)
C1 C14 1.386(2)
C1 C2 1.395(3)
C1 H1 0.9500
C2 C3 1.386(3)
C2 H2 0.9500
C3 C4 1.393(3)
C3 H3 0.9500
C4 C11 1.397(2)
C4 H4 0.9500
C5 C12 1.394(2)
C5 C6 1.396(3)
C5 H5 0.9500
C6 C7 1.392(3)
C6 H6 0.9500
C7 C8 1.397(3)
C7 H7 0.9500
C8 C13 1.389(2)
C8 H8 0.9500
C9 C13 1.514(2)
C9 C14 1.515(2)
C9 C15 1.564(2)
C9 H9 1.0000
C10 C12 1.513(2)
C10 C11 1.513(2)
C10 C16 1.556(2)
C10 H10 1.0000
C11 C14 1.401(2)
C12 C13 1.402(2)
C15 C18 1.532(2)
C15 C16 1.5659(19)
C15 H15 1.0000
C16 C17 1.533(2)
C16 H16 1.0000
C17 H17A 0.9900
C17 H17B 0.9900
C18 H18A 0.9900
C18 H18B 0.9900
C19 C20 1.515(2)
C19 H19A 0.9900
C19 H19B 0.9900
C20 C21 1.393(2)
C20 C25 1.394(2)
C21 C22 1.396(2)
C21 H21 0.9500
C22 C23 1.382(3)
C22 H22 0.9500
C23 C24 1.382(3)
C23 H23 0.9500
C24 C25 1.395(3)
C24 H24 0.9500
C25 H25 0.9500
C26 Cl2 1.746(2)
C26 Cl1 1.754(2)
C26 Cl3 1.764(2)
C26 H26 1.0000

loop_
_geom_hbond_atom_site_label_D
_geom_hbond_atom_site_label_H
_geom_hbond_atom_site_label_A
_geom_hbond_distance_DH
_geom_hbond_distance_HA
_geom_hbond_distance_DA
_geom_hbond_angle_DHA
C26 H26 N1 1.00 2.36 3.320(2) 161
